data_4334280
loop_
_publ_author_name
'Rakesh Kumar Gupta'
'Rampal Pandey'
'Gunjan Sharma'
'Ritika Prasad'
'Biplob Koch'
'Saripella Srikrishna'
'Pei-Zhou Li'
'Qiang Xu'
'Daya Shankar Pandey'

_publ_section_title
;
 DNA Binding and Anti-Cancer Activity of Redox-Active Heteroleptic
 Piano-Stool Ru(II), Rh(III), and Ir(III) Complexes Containing
 4-(2-Methoxypyridyl)phenyldipyrromethene
;
_journal_name_full 'Inorganic Chemistry'
_journal_page_first 3687
_journal_page_last 3698
_journal_paper_doi 10.1021/ic302196v
_journal_volume 52
_journal_year 2013
_chemical_formula_moiety 'C31 H31 Cl N3 O Rh'
_chemical_formula_sum 'C31 H31 Cl N3 O Rh'
_chemical_formula_weight 599.95
_space_group_IT_number 14
_symmetry_cell_setting monoclinic
_symmetry_Int_Tables_number 14
_symmetry_space_group_name_Hall '-P 2ybc'
_symmetry_space_group_name_H-M 'P 1 21/c 1'
_atom_sites_solution_hydrogens geom
_atom_sites_solution_primary direct
_atom_sites_solution_secondary difmap
_audit_creation_method SHELXL-97
_cell_angle_alpha 90.00
_cell_angle_beta 92.10(3)
_cell_angle_gamma 90.00
_cell_formula_units_Z 4
_cell_length_a 10.560(2)
_cell_length_b 18.195(4)
_cell_length_c 14.774(3)
_cell_measurement_reflns_used 6504
_cell_measurement_temperature 153(2)
_cell_measurement_theta_max 27.48
_cell_measurement_theta_min 3.23
_cell_volume 2836.8(10)
_computing_structure_refinement 'SHELXL-97 (Sheldrick, 1997)'
_diffrn_ambient_temperature 153(2)
_diffrn_measured_fraction_theta_full 1
_diffrn_measured_fraction_theta_max 1
_diffrn_radiation_monochromator graphite
_diffrn_radiation_type MoK\a
_diffrn_radiation_wavelength 0.71073
_diffrn_reflns_av_R_equivalents 0.0334
_diffrn_reflns_av_sigmaI/netI 0.0331
_diffrn_reflns_limit_h_max 13
_diffrn_reflns_limit_h_min -13
_diffrn_reflns_limit_k_max 23
_diffrn_reflns_limit_k_min -23
_diffrn_reflns_limit_l_max 19
_diffrn_reflns_limit_l_min -15
_diffrn_reflns_number 22873
_diffrn_reflns_theta_full 27.48
_diffrn_reflns_theta_max 27.48
_diffrn_reflns_theta_min 3.23
_diffrn_source 'fine-focus sealed tube'
_exptl_absorpt_coefficient_mu 0.724
_exptl_absorpt_correction_type none
_exptl_crystal_colour red
_exptl_crystal_density_diffrn 1.405
_exptl_crystal_description block
_exptl_crystal_F_000 1232
_exptl_crystal_size_max .24
_exptl_crystal_size_mid .22
_exptl_crystal_size_min .21
_refine_diff_density_max 0.545
_refine_diff_density_min -0.467
_refine_diff_density_rms 0.073
_refine_ls_extinction_method none
_refine_ls_goodness_of_fit_ref 1.028
_refine_ls_hydrogen_treatment riding
_refine_ls_matrix_type full
_refine_ls_number_parameters 339
_refine_ls_number_reflns 5965
_refine_ls_number_restraints 0
_refine_ls_restrained_S_all 1.028
_refine_ls_R_factor_all 0.0502
_refine_ls_R_factor_gt 0.0382
_refine_ls_shift/su_max 0.001
_refine_ls_shift/su_mean 0.000
_refine_ls_structure_factor_coef Fsqd
_refine_ls_weighting_details 'calc w=1/[\s^2^(Fo^2^)+(0.0359P)^2^+3.3102P] where P=(Fo^2^+2Fc^2^)/3'
_refine_ls_weighting_scheme calc
_refine_ls_wR_factor_gt 0.0835
_refine_ls_wR_factor_ref 0.0932
_reflns_number_gt 4939
_reflns_number_total 6504
_reflns_threshold_expression >2sigma(I)
_cod_data_source_file ic302196v_si_002_1.cif
_cod_data_source_block 3
_cod_original_cell_volume 2836.9(10)
_cod_original_sg_symbol_Hall '-P 2ybc '
_cod_original_sg_symbol_H-M 'P 21/c'
_cod_database_code 4334280

loop_
_symmetry_equiv_pos_as_xyz
'x, y, z'
'-x, y+1/2, -z+1/2'
'-x, -y, -z'
'x, -y-1/2, z-1/2'

loop_
_atom_site_label
_atom_site_type_symbol
_atom_site_fract_x
_atom_site_fract_y
_atom_site_fract_z
_atom_site_U_iso_or_equiv
_atom_site_adp_type
_atom_site_occupancy
_atom_site_symmetry_multiplicity
_atom_site_calc_flag
_atom_site_refinement_flags
Rh1 Rh 0.76186(2) 0.239871(12) 0.800794(15) 0.03492(8) Uani 1 1 d .
Cl1 Cl 0.66904(10) 0.15752(5) 0.90594(6) 0.0593(2) Uani 1 1 d .
C1 C 0.7944(4) 0.15188(19) 0.7049(2) 0.0559(9) Uani 1 1 d .
C3 C 0.8350(3) 0.27365(18) 0.6746(2) 0.0451(7) Uani 1 1 d .
C5 C 0.9103(4) 0.17083(19) 0.7515(2) 0.0543(9) Uani 1 1 d .
C4 C 0.9371(3) 0.24536(19) 0.7298(2) 0.0493(8) Uani 1 1 d .
C2 C 0.7470(3) 0.2133(2) 0.6566(2) 0.0500(8) Uani 1 1 d .
C7 C 0.6332(4) 0.2158(3) 0.5941(3) 0.0748(13) Uani 1 1 d .
H7A H 0.6582 0.2079 0.5331 0.112 Uiso 1 1 calc R
H7B H 0.5932 0.2631 0.5985 0.112 Uiso 1 1 calc R
H7C H 0.5746 0.1782 0.6106 0.112 Uiso 1 1 calc R
C6 C 0.7337(5) 0.0766(2) 0.7052(3) 0.0878(17) Uani 1 1 d .
H6A H 0.6467 0.0805 0.6846 0.132 Uiso 1 1 calc R
H6B H 0.7379 0.0571 0.7656 0.132 Uiso 1 1 calc R
H6C H 0.7781 0.0445 0.6657 0.132 Uiso 1 1 calc R
C8 C 0.8239(4) 0.3492(2) 0.6351(3) 0.0678(11) Uani 1 1 d .
H8A H 0.8679 0.3835 0.6743 0.102 Uiso 1 1 calc R
H8B H 0.7361 0.3628 0.6291 0.102 Uiso 1 1 calc R
H8C H 0.8605 0.3498 0.5766 0.102 Uiso 1 1 calc R
C10 C 0.9935(5) 0.1189(3) 0.8066(3) 0.0918(17) Uani 1 1 d .
H10A H 0.9428 0.0922 0.8480 0.138 Uiso 1 1 calc R
H10B H 1.0571 0.1464 0.8401 0.138 Uiso 1 1 calc R
H10C H 1.0336 0.0850 0.7669 0.138 Uiso 1 1 calc R
C9 C 1.0533(4) 0.2877(3) 0.7575(3) 0.0745(12) Uani 1 1 d .
H9A H 1.1092 0.2898 0.7078 0.112 Uiso 1 1 calc R
H9B H 1.0955 0.2638 0.8081 0.112 Uiso 1 1 calc R
H9C H 1.0300 0.3366 0.7744 0.112 Uiso 1 1 calc R
C16 C 0.8059(3) 0.38193(16) 0.9121(2) 0.0385(6) Uani 1 1 d .
C15 C 0.7014(3) 0.41727(15) 0.8704(2) 0.0380(6) Uani 1 1 d .
C19 C 0.9290(3) 0.29219(18) 0.9611(2) 0.0462(7) Uani 1 1 d .
H19 H 0.9643 0.2458 0.9695 0.055 Uiso 1 1 calc R
C14 C 0.6044(3) 0.38189(17) 0.8209(2) 0.0413(7) Uani 1 1 d .
C17 C 0.8984(3) 0.41247(19) 0.9741(2) 0.0491(8) Uani 1 1 d .
H17 H 0.9064 0.4617 0.9900 0.059 Uiso 1 1 calc R
C18 C 0.9728(3) 0.3561(2) 1.0055(2) 0.0530(8) Uani 1 1 d .
H18 H 1.0396 0.3593 1.0481 0.064 Uiso 1 1 calc R
C13 C 0.4858(4) 0.4118(2) 0.7912(3) 0.0554(9) Uani 1 1 d .
H13 H 0.4618 0.4608 0.7942 0.067 Uiso 1 1 calc R
C11 C 0.4888(3) 0.2915(2) 0.7658(3) 0.0562(9) Uani 1 1 d .
H11 H 0.4625 0.2447 0.7480 0.067 Uiso 1 1 calc R
C12 C 0.4132(4) 0.3551(2) 0.7573(3) 0.0669(11) Uani 1 1 d .
H12 H 0.3306 0.3579 0.7335 0.080 Uiso 1 1 calc R
C22 C 0.7071(3) 0.62168(17) 0.8254(2) 0.0475(8) Uani 1 1 d .
H22 H 0.7194 0.6531 0.7769 0.057 Uiso 1 1 calc R
C23 C 0.6880(3) 0.65035(16) 0.9105(2) 0.0410(7) Uani 1 1 d .
C24 C 0.6638(3) 0.60373(17) 0.9818(2) 0.0480(8) Uani 1 1 d .
H24 H 0.6462 0.6226 1.0385 0.058 Uiso 1 1 calc R
C20 C 0.6905(3) 0.49839(16) 0.8838(2) 0.0409(7) Uani 1 1 d .
C21 C 0.7080(4) 0.54644(17) 0.8121(2) 0.0500(8) Uani 1 1 d .
H21 H 0.7204 0.5278 0.7545 0.060 Uiso 1 1 calc R
C25 C 0.6662(4) 0.52822(17) 0.9675(2) 0.0492(8) Uani 1 1 d .
H25 H 0.6509 0.4969 1.0156 0.059 Uiso 1 1 calc R
O1 O 0.6945(2) 0.72555(11) 0.91717(16) 0.0495(6) Uani 1 1 d .
C26 C 0.6937(4) 0.75677(17) 1.0060(2) 0.0545(9) Uani 1 1 d .
H26A H 0.7564 0.7327 1.0454 0.065 Uiso 1 1 calc R
H26B H 0.6110 0.7504 1.0315 0.065 Uiso 1 1 calc R
N2 N 0.8305(2) 0.30683(13) 0.90540(16) 0.0374(5) Uani 1 1 d .
N1 N 0.6020(2) 0.30662(14) 0.80234(17) 0.0415(6) Uani 1 1 d .
C27 C 0.7240(4) 0.83733(18) 0.9977(2) 0.0494(8) Uani 1 1 d .
C29 C 0.8634(5) 0.9255(2) 0.9591(4) 0.0851(15) Uani 1 1 d .
H31 H 0.9415 0.9379 0.9362 0.102 Uiso 1 1 calc R
C30 C 0.7862(5) 0.9807(2) 0.9814(3) 0.0782(13) Uani 1 1 d .
H30 H 0.8100 1.0295 0.9743 0.094 Uiso 1 1 calc R
C28 C 0.6418(5) 0.8895(3) 1.0226(5) 0.109(2) Uani 1 1 d .
H28 H 0.5638 0.8766 1.0453 0.131 Uiso 1 1 calc R
C31 C 0.6755(6) 0.9633(3) 1.0138(5) 0.125(3) Uani 1 1 d .
H29 H 0.6200 1.0001 1.0308 0.150 Uiso 1 1 calc R
N3 N 0.8365(4) 0.85421(17) 0.9671(3) 0.0738(10) Uani 1 1 d .

loop_
_atom_site_aniso_label
_atom_site_aniso_U_11
_atom_site_aniso_U_22
_atom_site_aniso_U_33
_atom_site_aniso_U_23
_atom_site_aniso_U_13
_atom_site_aniso_U_12
Rh1 0.03594(14) 0.03402(13) 0.03506(13) -0.00070(8) 0.00476(8) -0.00590(9)
Cl1 0.0790(7) 0.0495(5) 0.0509(5) 0.0039(3) 0.0210(4) -0.0166(4)
C1 0.077(3) 0.0462(19) 0.046(2) -0.0123(14) 0.0235(17) -0.0124(17)
C3 0.049(2) 0.0491(18) 0.0372(17) 0.0030(12) 0.0081(13) -0.0101(14)
C5 0.058(3) 0.055(2) 0.051(2) 0.0019(15) 0.0218(16) 0.0095(16)
C4 0.042(2) 0.064(2) 0.0425(19) -0.0012(14) 0.0118(13) -0.0083(15)
C2 0.052(2) 0.060(2) 0.0382(18) -0.0087(14) 0.0132(14) -0.0170(16)
C7 0.063(3) 0.117(4) 0.045(2) -0.010(2) 0.0008(18) -0.030(2)
C6 0.134(5) 0.052(2) 0.080(3) -0.017(2) 0.037(3) -0.032(3)
C8 0.089(3) 0.060(2) 0.056(2) 0.0138(17) 0.009(2) -0.012(2)
C10 0.088(4) 0.096(4) 0.093(4) 0.026(3) 0.031(3) 0.043(3)
C9 0.043(3) 0.115(4) 0.065(3) -0.003(2) 0.0057(18) -0.027(2)
C16 0.0336(18) 0.0387(16) 0.0429(17) -0.0017(11) -0.0002(12) -0.0047(12)
C15 0.0392(18) 0.0349(15) 0.0401(17) 0.0007(11) 0.0032(12) -0.0030(12)
C19 0.039(2) 0.0501(19) 0.0492(19) 0.0007(13) -0.0034(13) 0.0055(14)
C14 0.0361(19) 0.0432(17) 0.0444(18) -0.0019(12) 0.0007(12) -0.0008(12)
C17 0.041(2) 0.0483(19) 0.058(2) -0.0091(14) -0.0041(14) -0.0097(14)
C18 0.036(2) 0.068(2) 0.055(2) -0.0071(16) -0.0114(15) -0.0038(15)
C13 0.044(2) 0.058(2) 0.063(2) -0.0048(16) -0.0057(16) 0.0088(16)
C11 0.038(2) 0.065(2) 0.065(2) -0.0166(17) -0.0040(15) -0.0096(16)
C12 0.037(2) 0.085(3) 0.077(3) -0.014(2) -0.0142(18) 0.0059(19)
C22 0.054(2) 0.0402(17) 0.0487(19) 0.0078(13) 0.0045(15) -0.0014(14)
C23 0.0385(19) 0.0353(16) 0.0489(18) 0.0015(12) -0.0042(13) -0.0015(12)
C24 0.060(2) 0.0420(18) 0.0417(18) -0.0007(12) 0.0046(14) 0.0001(15)
C20 0.0390(18) 0.0363(16) 0.0471(18) 0.0005(12) -0.0020(13) -0.0029(12)
C21 0.067(3) 0.0408(18) 0.0425(19) 0.0005(12) 0.0046(15) -0.0011(15)
C25 0.062(2) 0.0404(18) 0.0457(19) 0.0060(13) 0.0051(15) -0.0044(15)
O1 0.0635(17) 0.0333(12) 0.0514(14) 0.0012(9) -0.0044(11) -0.0027(10)
C26 0.067(3) 0.0423(19) 0.054(2) -0.0032(14) -0.0020(17) -0.0063(15)
N2 0.0352(15) 0.0350(13) 0.0419(14) 0.0001(9) -0.0015(10) -0.0006(10)
N1 0.0351(16) 0.0427(14) 0.0464(15) -0.0048(10) -0.0015(11) -0.0043(10)
C27 0.051(2) 0.0438(18) 0.053(2) -0.0073(13) -0.0003(15) 0.0002(15)
C29 0.073(3) 0.050(3) 0.134(5) -0.010(2) 0.029(3) -0.011(2)
C30 0.084(4) 0.039(2) 0.111(4) -0.008(2) 0.004(3) -0.004(2)
C28 0.054(3) 0.064(3) 0.212(7) -0.023(3) 0.045(4) -0.003(2)
C31 0.075(4) 0.047(3) 0.256(9) -0.027(4) 0.034(4) 0.017(2)
N3 0.063(3) 0.0427(18) 0.117(3) -0.0088(17) 0.018(2) 0.0009(15)

loop_
_atom_type_symbol
_atom_type_description
_atom_type_scat_dispersion_real
_atom_type_scat_dispersion_imag
_atom_type_scat_source
C C 0.0033 0.0016 'International Tables Vol C Tables 4.2.6.8 and 6.1.1.4'
H H 0.0000 0.0000 'International Tables Vol C Tables 4.2.6.8 and 6.1.1.4'
N N 0.0061 0.0033 'International Tables Vol C Tables 4.2.6.8 and 6.1.1.4'
O O 0.0106 0.0060 'International Tables Vol C Tables 4.2.6.8 and 6.1.1.4'
Cl Cl 0.1484 0.1585 'International Tables Vol C Tables 4.2.6.8 and 6.1.1.4'
Rh Rh -1.1178 0.9187 'International Tables Vol C Tables 4.2.6.8 and 6.1.1.4'

loop_
_geom_angle_atom_site_label_1
_geom_angle_atom_site_label_2
_geom_angle_atom_site_label_3
_geom_angle
N2 Rh1 N1 84.88(10)
N2 Rh1 C3 110.70(11)
N1 Rh1 C3 99.27(12)
N2 Rh1 C5 110.76(13)
N1 Rh1 C5 160.76(13)
C3 Rh1 C5 65.31(13)
N2 Rh1 C4 92.98(12)
N1 Rh1 C4 133.44(12)
C3 Rh1 C4 38.73(13)
C5 Rh1 C4 38.51(13)
N2 Rh1 C1 149.05(14)
N1 Rh1 C1 125.79(14)
C3 Rh1 C1 64.65(12)
C5 Rh1 C1 38.43(15)
C4 Rh1 C1 63.87(13)
N2 Rh1 C2 150.00(11)
N1 Rh1 C2 96.34(13)
C3 Rh1 C2 39.41(12)
C5 Rh1 C2 64.49(15)
C4 Rh1 C2 64.53(13)
C1 Rh1 C2 37.70(14)
N2 Rh1 Cl1 91.40(7)
N1 Rh1 Cl1 90.37(8)
C3 Rh1 Cl1 156.47(9)
C5 Rh1 Cl1 100.04(10)
C4 Rh1 Cl1 136.18(10)
C1 Rh1 Cl1 92.30(10)
C2 Rh1 Cl1 118.53(9)
C2 C1 C5 109.7(3)
C2 C1 C6 125.3(4)
C5 C1 C6 125.0(4)
C2 C1 Rh1 71.57(19)
C5 C1 Rh1 70.13(19)
C6 C1 Rh1 126.0(3)
C4 C3 C2 107.2(3)
C4 C3 C8 127.0(3)
C2 C3 C8 125.5(3)
C4 C3 Rh1 71.69(18)
C2 C3 Rh1 72.14(17)
C8 C3 Rh1 125.4(3)
C4 C5 C1 107.2(3)
C4 C5 C10 127.0(4)
C1 C5 C10 125.6(4)
C4 C5 Rh1 70.98(19)
C1 C5 Rh1 71.4(2)
C10 C5 Rh1 126.8(3)
C5 C4 C3 108.7(3)
C5 C4 C9 126.7(4)
C3 C4 C9 124.6(3)
C5 C4 Rh1 70.51(19)
C3 C4 Rh1 69.58(18)
C9 C4 Rh1 126.9(3)
C1 C2 C3 107.0(3)
C1 C2 C7 127.1(3)
C3 C2 C7 125.8(4)
C1 C2 Rh1 70.73(19)
C3 C2 Rh1 68.45(17)
C7 C2 Rh1 128.7(3)
C2 C7 H7A 109.5
C2 C7 H7B 109.5
H7A C7 H7B 109.5
C2 C7 H7C 109.5
H7A C7 H7C 109.5
H7B C7 H7C 109.5
C1 C6 H6A 109.5
C1 C6 H6B 109.5
H6A C6 H6B 109.5
C1 C6 H6C 109.5
H6A C6 H6C 109.5
H6B C6 H6C 109.5
C3 C8 H8A 109.5
C3 C8 H8B 109.5
H8A C8 H8B 109.5
C3 C8 H8C 109.5
H8A C8 H8C 109.5
H8B C8 H8C 109.5
C5 C10 H10A 109.5
C5 C10 H10B 109.5
H10A C10 H10B 109.5
C5 C10 H10C 109.5
H10A C10 H10C 109.5
H10B C10 H10C 109.5
C4 C9 H9A 109.5
C4 C9 H9B 109.5
H9A C9 H9B 109.5
C4 C9 H9C 109.5
H9A C9 H9C 109.5
H9B C9 H9C 109.5
N2 C16 C15 124.3(3)
N2 C16 C17 107.6(3)
C15 C16 C17 127.8(3)
C14 C15 C16 124.8(3)
C14 C15 C20 117.8(3)
C16 C15 C20 117.3(3)
N2 C19 C18 111.1(3)
N2 C19 H19 124.5
C18 C19 H19 124.5
C15 C14 N1 124.3(3)
C15 C14 C13 127.5(3)
N1 C14 C13 107.7(3)
C18 C17 C16 107.3(3)
C18 C17 H17 126.3
C16 C17 H17 126.3
C17 C18 C19 106.7(3)
C17 C18 H18 126.6
C19 C18 H18 126.6
C12 C13 C14 107.5(3)
C12 C13 H13 126.3
C14 C13 H13 126.3
N1 C11 C12 111.5(3)
N1 C11 H11 124.2
C12 C11 H11 124.2
C13 C12 C11 106.1(3)
C13 C12 H12 126.9
C11 C12 H12 126.9
C23 C22 C21 120.3(3)
C23 C22 H22 119.9
C21 C22 H22 119.9
O1 C23 C22 115.6(3)
O1 C23 C24 124.5(3)
C22 C23 C24 119.9(3)
C23 C24 C25 119.0(3)
C23 C24 H24 120.5
C25 C24 H24 120.5
C25 C20 C21 117.9(3)
C25 C20 C15 121.6(3)
C21 C20 C15 120.5(3)
C22 C21 C20 120.8(3)
C22 C21 H21 119.6
C20 C21 H21 119.6
C20 C25 C24 121.9(3)
C20 C25 H25 119.0
C24 C25 H25 119.0
C23 O1 C26 117.3(2)
O1 C26 C27 107.7(3)
O1 C26 H26A 110.2
C27 C26 H26A 110.2
O1 C26 H26B 110.2
C27 C26 H26B 110.2
H26A C26 H26B 108.5
C19 N2 C16 107.2(3)
C19 N2 Rh1 125.9(2)
C16 N2 Rh1 124.51(19)
C11 N1 C14 107.1(3)
C11 N1 Rh1 126.6(2)
C14 N1 Rh1 124.4(2)
N3 C27 C28 121.7(4)
N3 C27 C26 116.8(3)
C28 C27 C26 121.5(4)
N3 C29 C30 124.9(5)
N3 C29 H31 117.5
C30 C29 H31 117.5
C31 C30 C29 117.7(4)
C31 C30 H30 121.2
C29 C30 H30 121.2
C27 C28 C31 118.9(5)
C27 C28 H28 120.6
C31 C28 H28 120.6
C30 C31 C28 119.8(4)
C30 C31 H29 120.1
C28 C31 H29 120.1
C27 N3 C29 116.9(4)

loop_
_geom_bond_atom_site_label_1
_geom_bond_atom_site_label_2
_geom_bond_distance
Rh1 N2 2.078(2)
Rh1 N1 2.081(3)
Rh1 C3 2.135(3)
Rh1 C5 2.156(3)
Rh1 C4 2.162(3)
Rh1 C1 2.174(3)
Rh1 C2 2.185(3)
Rh1 Cl1 2.3939(9)
C1 C2 1.408(5)
C1 C5 1.425(6)
C1 C6 1.512(5)
C3 C4 1.425(5)
C3 C2 1.457(4)
C3 C8 1.496(5)
C5 C4 1.424(5)
C5 C10 1.508(5)
C4 C9 1.493(5)
C2 C7 1.489(5)
C7 H7A 0.9600
C7 H7B 0.9600
C7 H7C 0.9600
C6 H6A 0.9600
C6 H6B 0.9600
C6 H6C 0.9600
C8 H8A 0.9600
C8 H8B 0.9600
C8 H8C 0.9600
C10 H10A 0.9600
C10 H10B 0.9600
C10 H10C 0.9600
C9 H9A 0.9600
C9 H9B 0.9600
C9 H9C 0.9600
C16 N2 1.395(4)
C16 C15 1.401(4)
C16 C17 1.426(4)
C15 C14 1.394(4)
C15 C20 1.494(4)
C19 N2 1.329(4)
C19 C18 1.405(5)
C19 H19 0.9300
C14 N1 1.397(4)
C14 C13 1.420(5)
C17 C18 1.363(5)
C17 H17 0.9300
C18 H18 0.9300
C13 C12 1.369(5)
C13 H13 0.9300
C11 N1 1.322(4)
C11 C12 1.409(5)
C11 H11 0.9300
C12 H12 0.9300
C22 C23 1.383(4)
C22 C21 1.383(4)
C22 H22 0.9300
C23 O1 1.373(4)
C23 C24 1.383(4)
C24 C25 1.390(4)
C24 H24 0.9300
C20 C25 1.383(4)
C20 C21 1.391(4)
C21 H21 0.9300
C25 H25 0.9300
O1 C26 1.430(4)
C26 C27 1.506(4)
C26 H26A 0.9700
C26 H26B 0.9700
C27 N3 1.322(5)
C27 C28 1.347(5)
C29 N3 1.334(5)
C29 C30 1.342(6)
C29 H31 0.9300
C30 C31 1.318(7)
C30 H30 0.9300
C28 C31 1.396(7)
C28 H28 0.9300
C31 H29 0.9300

loop_
_geom_torsion_atom_site_label_1
_geom_torsion_atom_site_label_2
_geom_torsion_atom_site_label_3
_geom_torsion_atom_site_label_4
_geom_torsion
N2 Rh1 C1 C2 -126.6(3)
N1 Rh1 C1 C2 44.7(3)
C3 Rh1 C1 C2 -38.3(2)
C5 Rh1 C1 C2 -119.8(3)
C4 Rh1 C1 C2 -81.5(2)
Cl1 Rh1 C1 C2 136.9(2)
N2 Rh1 C1 C5 -6.7(3)
N1 Rh1 C1 C5 164.58(18)
C3 Rh1 C1 C5 81.6(2)
C4 Rh1 C1 C5 38.4(2)
C2 Rh1 C1 C5 119.8(3)
Cl1 Rh1 C1 C5 -103.31(19)
N2 Rh1 C1 C6 112.7(4)
N1 Rh1 C1 C6 -76.0(4)
C3 Rh1 C1 C6 -159.0(5)
C5 Rh1 C1 C6 119.5(5)
C4 Rh1 C1 C6 157.9(5)
C2 Rh1 C1 C6 -120.7(5)
Cl1 Rh1 C1 C6 16.2(4)
N2 Rh1 C3 C4 67.5(2)
N1 Rh1 C3 C4 155.52(19)
C5 Rh1 C3 C4 -36.6(2)
C1 Rh1 C3 C4 -79.1(2)
C2 Rh1 C3 C4 -115.8(3)
Cl1 Rh1 C3 C4 -91.4(3)
N2 Rh1 C3 C2 -176.7(2)
N1 Rh1 C3 C2 -88.7(2)
C5 Rh1 C3 C2 79.2(2)
C4 Rh1 C3 C2 115.8(3)
C1 Rh1 C3 C2 36.6(2)
Cl1 Rh1 C3 C2 24.3(4)
N2 Rh1 C3 C8 -55.4(3)
N1 Rh1 C3 C8 32.6(3)
C5 Rh1 C3 C8 -159.4(4)
C4 Rh1 C3 C8 -122.9(4)
C1 Rh1 C3 C8 158.0(4)
C2 Rh1 C3 C8 121.4(4)
Cl1 Rh1 C3 C8 145.7(3)
C2 C1 C5 C4 -1.4(4)
C6 C1 C5 C4 177.0(3)
Rh1 C1 C5 C4 -62.4(2)
C2 C1 C5 C10 -176.6(3)
C6 C1 C5 C10 1.8(6)
Rh1 C1 C5 C10 122.5(4)
C2 C1 C5 Rh1 60.9(2)
C6 C1 C5 Rh1 -120.7(3)
N2 Rh1 C5 C4 -67.2(2)
N1 Rh1 C5 C4 75.6(5)
C3 Rh1 C5 C4 36.8(2)
C1 Rh1 C5 C4 116.5(3)
C2 Rh1 C5 C4 80.5(2)
Cl1 Rh1 C5 C4 -162.6(2)
N2 Rh1 C5 C1 176.30(19)
N1 Rh1 C5 C1 -40.9(5)
C3 Rh1 C5 C1 -79.7(2)
C4 Rh1 C5 C1 -116.5(3)
C2 Rh1 C5 C1 -36.00(19)
Cl1 Rh1 C5 C1 80.9(2)
N2 Rh1 C5 C10 55.2(4)
N1 Rh1 C5 C10 -162.0(4)
C3 Rh1 C5 C10 159.2(4)
C4 Rh1 C5 C10 122.5(5)
C1 Rh1 C5 C10 -121.1(5)
C2 Rh1 C5 C10 -157.1(4)
Cl1 Rh1 C5 C10 -40.1(4)
C1 C5 C4 C3 3.4(4)
C10 C5 C4 C3 178.4(3)
Rh1 C5 C4 C3 -59.3(2)
C1 C5 C4 C9 -175.3(3)
C10 C5 C4 C9 -0.2(6)
Rh1 C5 C4 C9 122.0(4)
C1 C5 C4 Rh1 62.7(2)
C10 C5 C4 Rh1 -122.3(4)
C2 C3 C4 C5 -4.0(4)
C8 C3 C4 C5 -179.1(3)
Rh1 C3 C4 C5 59.9(2)
C2 C3 C4 C9 174.7(3)
C8 C3 C4 C9 -0.5(6)
Rh1 C3 C4 C9 -121.4(3)
C2 C3 C4 Rh1 -63.8(2)
C8 C3 C4 Rh1 121.0(4)
N2 Rh1 C4 C5 120.3(2)
N1 Rh1 C4 C5 -153.9(2)
C3 Rh1 C4 C5 -119.6(3)
C1 Rh1 C4 C5 -38.3(2)
C2 Rh1 C4 C5 -80.4(2)
Cl1 Rh1 C4 C5 25.2(3)
N2 Rh1 C4 C3 -120.06(19)
N1 Rh1 C4 C3 -34.3(3)
C5 Rh1 C4 C3 119.6(3)
C1 Rh1 C4 C3 81.3(2)
C2 Rh1 C4 C3 39.29(19)
Cl1 Rh1 C4 C3 144.81(16)
N2 Rh1 C4 C9 -1.5(4)
N1 Rh1 C4 C9 84.3(4)
C3 Rh1 C4 C9 118.6(4)
C5 Rh1 C4 C9 -121.8(5)
C1 Rh1 C4 C9 -160.1(4)
C2 Rh1 C4 C9 157.9(4)
Cl1 Rh1 C4 C9 -96.6(4)
C5 C1 C2 C3 -1.0(4)
C6 C1 C2 C3 -179.4(3)
Rh1 C1 C2 C3 59.1(2)
C5 C1 C2 C7 175.5(3)
C6 C1 C2 C7 -2.9(6)
Rh1 C1 C2 C7 -124.5(4)
C5 C1 C2 Rh1 -60.0(2)
C6 C1 C2 Rh1 121.6(4)
C4 C3 C2 C1 3.0(4)
C8 C3 C2 C1 178.3(3)
Rh1 C3 C2 C1 -60.5(2)
C4 C3 C2 C7 -173.5(3)
C8 C3 C2 C7 1.8(6)
Rh1 C3 C2 C7 123.0(4)
C4 C3 C2 Rh1 63.5(2)
C8 C3 C2 Rh1 -121.2(4)
N2 Rh1 C2 C1 124.3(3)
N1 Rh1 C2 C1 -144.9(2)
C3 Rh1 C2 C1 118.2(3)
C5 Rh1 C2 C1 36.7(2)
C4 Rh1 C2 C1 79.5(2)
Cl1 Rh1 C2 C1 -51.0(2)
N2 Rh1 C2 C3 6.2(4)
N1 Rh1 C2 C3 96.9(2)
C5 Rh1 C2 C3 -81.5(2)
C4 Rh1 C2 C3 -38.6(2)
C1 Rh1 C2 C3 -118.2(3)
Cl1 Rh1 C2 C3 -169.21(17)
N2 Rh1 C2 C7 -113.1(4)
N1 Rh1 C2 C7 -22.4(4)
C3 Rh1 C2 C7 -119.3(4)
C5 Rh1 C2 C7 159.3(4)
C4 Rh1 C2 C7 -157.9(4)
C1 Rh1 C2 C7 122.6(4)
Cl1 Rh1 C2 C7 71.5(4)
N2 C16 C15 C14 3.7(5)
C17 C16 C15 C14 -170.2(3)
N2 C16 C15 C20 -179.2(3)
C17 C16 C15 C20 6.9(5)
C16 C15 C14 N1 -3.5(5)
C20 C15 C14 N1 179.5(3)
C16 C15 C14 C13 167.6(3)
C20 C15 C14 C13 -9.5(5)
N2 C16 C17 C18 -2.1(4)
C15 C16 C17 C18 172.6(3)
C16 C17 C18 C19 1.9(4)
N2 C19 C18 C17 -1.0(4)
C15 C14 C13 C12 -171.0(3)
N1 C14 C13 C12 1.2(4)
C14 C13 C12 C11 -0.6(5)
N1 C11 C12 C13 -0.2(5)
C21 C22 C23 O1 177.2(3)
C21 C22 C23 C24 -3.0(5)
O1 C23 C24 C25 -176.7(3)
C22 C23 C24 C25 3.6(5)
C14 C15 C20 C25 109.3(4)
C16 C15 C20 C25 -68.0(4)
C14 C15 C20 C21 -72.4(4)
C16 C15 C20 C21 110.4(4)
C23 C22 C21 C20 -0.4(6)
C25 C20 C21 C22 3.1(5)
C15 C20 C21 C22 -175.3(3)
C21 C20 C25 C24 -2.5(5)
C15 C20 C25 C24 175.9(3)
C23 C24 C25 C20 -0.8(6)
C22 C23 O1 C26 -171.2(3)
C24 C23 O1 C26 9.1(5)
C23 O1 C26 C27 170.4(3)
C18 C19 N2 C16 -0.3(4)
C18 C19 N2 Rh1 162.7(2)
C15 C16 N2 C19 -173.5(3)
C17 C16 N2 C19 1.5(4)
C15 C16 N2 Rh1 23.2(4)
C17 C16 N2 Rh1 -161.9(2)
N1 Rh1 N2 C19 165.1(3)
C3 Rh1 N2 C19 -96.9(3)
C5 Rh1 N2 C19 -26.4(3)
C4 Rh1 N2 C19 -61.5(3)
C1 Rh1 N2 C19 -22.0(4)
C2 Rh1 N2 C19 -101.1(3)
Cl1 Rh1 N2 C19 74.8(3)
N1 Rh1 N2 C16 -34.6(2)
C3 Rh1 N2 C16 63.3(3)
C5 Rh1 N2 C16 133.8(2)
C4 Rh1 N2 C16 98.7(3)
C1 Rh1 N2 C16 138.3(3)
C2 Rh1 N2 C16 59.2(4)
Cl1 Rh1 N2 C16 -124.9(2)
C12 C11 N1 C14 1.0(4)
C12 C11 N1 Rh1 -163.8(3)
C15 C14 N1 C11 171.2(3)
C13 C14 N1 C11 -1.3(4)
C15 C14 N1 Rh1 -23.6(4)
C13 C14 N1 Rh1 163.8(2)
N2 Rh1 N1 C11 -162.9(3)
C3 Rh1 N1 C11 87.0(3)
C5 Rh1 N1 C11 51.7(5)
C4 Rh1 N1 C11 107.9(3)
C1 Rh1 N1 C11 21.6(3)
C2 Rh1 N1 C11 47.3(3)
Cl1 Rh1 N1 C11 -71.5(3)
N2 Rh1 N1 C14 34.9(2)
C3 Rh1 N1 C14 -75.3(3)
C5 Rh1 N1 C14 -110.5(4)
C4 Rh1 N1 C14 -54.4(3)
C1 Rh1 N1 C14 -140.7(2)
C2 Rh1 N1 C14 -115.0(2)
Cl1 Rh1 N1 C14 126.2(2)
O1 C26 C27 N3 -62.5(4)
O1 C26 C27 C28 119.3(5)
N3 C29 C30 C31 0.0(9)
N3 C27 C28 C31 1.5(9)
C26 C27 C28 C31 179.7(5)
C29 C30 C31 C28 -0.8(10)
C27 C28 C31 C30 0.1(11)
C28 C27 N3 C29 -2.3(7)
C26 C27 N3 C29 179.5(4)
C30 C29 N3 C27 1.6(8)
